data_7151829
loop_
_publ_author_name
'Thornton, Paul D.'
'Cameron, T. Stanley'
'Burnell, D. Jean'

_publ_section_title
;
 Vinylogous anionic processes in the formation and interconversion of
 tetracyclic ring systems.
;
_journal_issue 9
_journal_name_full 'Organic &amp; biomolecular chemistry'
_journal_page_first 3447
_journal_page_last 3456
_journal_paper_doi 10.1039/c0ob01152e
_journal_volume 9
_journal_year 2011
_chemical_formula_moiety 'C15 H18 O2 '
_chemical_formula_sum 'C15 H18 O2'
_chemical_formula_weight 230.31
_space_group_IT_number 2
_symmetry_cell_setting triclinic
_symmetry_Int_Tables_number 2
_symmetry_space_group_name_Hall '-P 1'
_symmetry_space_group_name_H-M 'P -1'
_cell_angle_alpha 82.616(11)
_cell_angle_beta 76.245(9)
_cell_angle_gamma 83.941(14)
_cell_formula_units_Z 4
_cell_length_a 8.3858(2)
_cell_length_b 8.9432(4)
_cell_length_c 16.6524(14)
_cell_measurement_reflns_used 1974
_cell_measurement_temperature 120.1
_cell_measurement_theta_max 27.5
_cell_measurement_theta_min 3.6
_cell_volume 1199.33(13)
_computing_cell_refinement PROCESS
_computing_data_collection PROCESS
_computing_data_reduction CrystalStructure
_computing_publication_material 'CrystalStructure 3.8'
_computing_structure_refinement CRYSTALS
_computing_structure_solution SHELXS97
_diffrn_detector_area_resol_mean 10.00
_diffrn_measured_fraction_theta_full 0.980
_diffrn_measured_fraction_theta_max 0.460
_diffrn_measurement_device_type 'Rigaku RAXIS-UNKNOWN'
_diffrn_measurement_method \w
_diffrn_radiation_type 'Mo K\a'
_diffrn_radiation_wavelength 0.71070
_diffrn_reflns_av_R_equivalents 0.031
_diffrn_reflns_limit_h_max 10
_diffrn_reflns_limit_h_min -10
_diffrn_reflns_limit_k_max 11
_diffrn_reflns_limit_k_min -11
_diffrn_reflns_limit_l_max 21
_diffrn_reflns_limit_l_min -21
_diffrn_reflns_number 35776
_diffrn_reflns_theta_full 27.50
_diffrn_reflns_theta_max 27.5
_exptl_absorpt_coefficient_mu 0.083
_exptl_absorpt_correction_T_max 0.980
_exptl_absorpt_correction_T_min 0.839
_exptl_absorpt_correction_type multi-scan
_exptl_absorpt_process_details
;
Higashi, T. (1995). Program for Absorption Correction.
Rigaku Corporation, Tokyo, Japan.
;
_exptl_crystal_colour colourless
_exptl_crystal_density_diffrn 1.275
_exptl_crystal_density_method 'not measured'
_exptl_crystal_description needle
_exptl_crystal_F_000 496.00
_exptl_crystal_size_max 0.33
_exptl_crystal_size_mid 0.28
_exptl_crystal_size_min 0.25
_refine_diff_density_max 0.35
_refine_diff_density_min -0.21
_refine_ls_extinction_method none
_refine_ls_goodness_of_fit_ref 1.051
_refine_ls_hydrogen_treatment refall
_refine_ls_number_parameters 343
_refine_ls_number_reflns 4302
_refine_ls_R_factor_gt 0.0442
_refine_ls_shift/su_max 0.0000
_refine_ls_structure_factor_coef F
_refine_ls_weighting_details
;
Chebychev polynomial with 3 parameters (Carruthers & Watkin, 1979)
6.9490 4.2069 5.2909
;
_refine_ls_weighting_scheme calc
_refine_ls_wR_factor_ref 0.0555
_reflns_number_gt 4302
_reflns_number_total 5403
_reflns_threshold_expression F^2^>2.0\s(F^2^)
_cod_data_source_file c0ob01152e.txt
_cod_data_source_block '__JB8'
_cod_original_cell_volume 1199.33(12)
_cod_original_formula_sum 'C15 H18 O2 '
_cod_database_code 7151829

loop_
_symmetry_equiv_pos_site_id
_symmetry_equiv_pos_as_xyz
1 +X,+Y,+Z
2 -X,-Y,-Z

loop_
_atom_site_label
_atom_site_type_symbol
_atom_site_fract_x
_atom_site_fract_y
_atom_site_fract_z
_atom_site_U_iso_or_equiv
_atom_site_adp_type
_atom_site_occupancy
_atom_site_symmetry_multiplicity
_atom_site_calc_flag
_atom_site_refinement_flags
_atom_site_disorder_assembly
_atom_site_disorder_group
O(1) O 0.74348(11) 0.71501(9) 0.55042(6) 0.0324(2) Uani 1.00 1 d . . .
O(2) O 0.56415(10) 0.47216(11) 0.27357(5) 0.0341(2) Uani 1.00 1 d . . .
O(3) O 0.25070(11) 0.73167(9) 0.03109(6) 0.0320(2) Uani 1.00 1 d . . .
O(4) O 0.07143(11) 0.41404(13) -0.21888(5) 0.0400(2) Uani 1.00 1 d . . .
C(1) C 0.82861(14) 0.19166(12) 0.48565(7) 0.0244(2) Uani 1.00 1 d . . .
C(2) C 0.70463(18) 0.08932(13) 0.54528(8) 0.0332(3) Uani 1.00 1 d . . .
C(3) C 0.73918(19) 0.06633(14) 0.63264(8) 0.0378(3) Uani 1.00 1 d . . .
C(4) C 0.73413(17) 0.21605(13) 0.66907(7) 0.0320(2) Uani 1.00 1 d . . .
C(5) C 0.85538(14) 0.32257(12) 0.61184(7) 0.0238(2) Uani 1.00 1 d . . .
C(6) C 0.82821(13) 0.48717(12) 0.63241(6) 0.0233(2) Uani 1.00 1 d . . .
C(7) C 0.77729(13) 0.57860(12) 0.55770(7) 0.0222(2) Uani 1.00 1 d . . .
C(8) C 0.77192(12) 0.47315(11) 0.49755(6) 0.0198(2) Uani 1.00 1 d . . .
C(9) C 0.70847(13) 0.51246(12) 0.41962(6) 0.0220(2) Uani 1.00 1 d . . .
C(10) C 0.66448(13) 0.36568(12) 0.39603(7) 0.0231(2) Uani 1.00 1 d . . .
C(11) C 0.62802(14) 0.36687(14) 0.31112(7) 0.0270(2) Uani 1.00 1 d . . .
C(12) C 0.68653(18) 0.21251(16) 0.28061(8) 0.0377(3) Uani 1.00 1 d . . .
C(13) C 0.74343(18) 0.11663(15) 0.35371(8) 0.0349(3) Uani 1.00 1 d . . .
C(14) C 0.79926(14) 0.23544(12) 0.39803(7) 0.0238(2) Uani 1.00 1 d . . .
C(15) C 0.82349(13) 0.33334(12) 0.52594(6) 0.0201(2) Uani 1.00 1 d . . .
C(16) C 0.19477(16) 0.10013(13) 0.07754(8) 0.0313(2) Uani 1.00 1 d . . .
C(17) C 0.23076(18) 0.10041(14) 0.16364(8) 0.0361(3) Uani 1.00 1 d . . .
C(18) C 0.22957(16) 0.25967(14) 0.18804(7) 0.0307(2) Uani 1.00 1 d . . .
C(19) C 0.35065(13) 0.35463(12) 0.12248(7) 0.0230(2) Uani 1.00 1 d . . .
C(20) C 0.32513(13) 0.52567(12) 0.12998(7) 0.0232(2) Uani 1.00 1 d . . .
C(21) C 0.27889(13) 0.59713(12) 0.04991(6) 0.0213(2) Uani 1.00 1 d . . .
C(22) C 0.27025(12) 0.47482(11) 0.00007(6) 0.0190(2) Uani 1.00 1 d . . .
C(23) C 0.20891(13) 0.49363(12) -0.07844(6) 0.0226(2) Uani 1.00 1 d . . .
C(24) C 0.16237(13) 0.33901(13) -0.09038(7) 0.0239(2) Uani 1.00 1 d . . .
C(25) C 0.12877(14) 0.31771(16) -0.17336(7) 0.0309(2) Uani 1.00 1 d . . .
C(26) C 0.18201(19) 0.15430(18) -0.19015(9) 0.0432(3) Uani 1.00 1 d . . .
C(27) C 0.23479(17) 0.07748(15) -0.11156(9) 0.0383(3) Uani 1.00 1 d . . .
C(28) C 0.29335(14) 0.20954(13) -0.07848(7) 0.0262(2) Uani 1.00 1 d . . .
C(29) C 0.32113(14) 0.18908(12) 0.01029(7) 0.0246(2) Uani 1.00 1 d . . .
C(30) C 0.31877(12) 0.34210(11) 0.03842(6) 0.0196(2) Uani 1.00 1 d . . .
H(1) H 0.9357 0.1417 0.4807 0.030 Uiso 1.00 1 c R . .
H(2) H 0.5962 0.1352 0.5483 0.041 Uiso 1.00 1 c R . .
H(3) H 0.7138 -0.0062 0.5246 0.041 Uiso 1.00 1 c R . .
H(4) H 0.6585 0.0063 0.6683 0.045 Uiso 1.00 1 c R . .
H(5) H 0.8453 0.0152 0.6297 0.046 Uiso 1.00 1 c R . .
H(6) H 0.7623 0.1957 0.7216 0.039 Uiso 1.00 1 c R . .
H(7) H 0.6258 0.2640 0.6760 0.038 Uiso 1.00 1 c R . .
H(8) H 0.9657 0.2843 0.6113 0.029 Uiso 1.00 1 c R . .
H(9) H 0.7437 0.4968 0.6813 0.028 Uiso 1.00 1 c R . .
H(10) H 0.9270 0.5202 0.6401 0.028 Uiso 1.00 1 c R . .
H(11) H 0.7911 0.5563 0.3762 0.027 Uiso 1.00 1 c R . .
H(12) H 0.6136 0.5816 0.4295 0.027 Uiso 1.00 1 c R . .
H(13) H 0.5691 0.3355 0.4361 0.028 Uiso 1.00 1 c R . .
H(14) H 0.7753 0.2212 0.2331 0.048 Uiso 1.00 1 c R . .
H(15) H 0.5990 0.1687 0.2672 0.048 Uiso 1.00 1 c R . .
H(16) H 0.6554 0.0653 0.3894 0.044 Uiso 1.00 1 c R . .
H(17) H 0.8320 0.0452 0.3344 0.044 Uiso 1.00 1 c R . .
H(18) H 0.8988 0.2700 0.3636 0.029 Uiso 1.00 1 c R . .
H(19) H 0.4273 0.1390 0.0089 0.030 Uiso 1.00 1 c R . .
H(20) H 0.0872 0.1460 0.0780 0.038 Uiso 1.00 1 c R . .
H(21) H 0.2012 -0.0013 0.0649 0.039 Uiso 1.00 1 c R . .
H(22) H 0.3362 0.0496 0.1635 0.043 Uiso 1.00 1 c R . .
H(23) H 0.1494 0.0479 0.2037 0.044 Uiso 1.00 1 c R . .
H(24) H 0.1217 0.3080 0.1932 0.037 Uiso 1.00 1 c R . .
H(25) H 0.2601 0.2526 0.2399 0.037 Uiso 1.00 1 c R . .
H(26) H 0.4608 0.3187 0.1238 0.028 Uiso 1.00 1 c R . .
H(27) H 0.4237 0.5628 0.1354 0.029 Uiso 1.00 1 c R . .
H(28) H 0.2391 0.5466 0.1767 0.029 Uiso 1.00 1 c R . .
H(29) H 0.2929 0.5279 -0.1243 0.027 Uiso 1.00 1 c R . .
H(30) H 0.1153 0.5645 -0.0737 0.027 Uiso 1.00 1 c R . .
H(31) H 0.0653 0.3180 -0.0492 0.029 Uiso 1.00 1 c R . .
H(32) H 0.0930 0.1065 -0.1994 0.055 Uiso 1.00 1 c R . .
H(33) H 0.2716 0.1502 -0.2372 0.055 Uiso 1.00 1 c R . .
H(34) H 0.1447 0.0348 -0.0725 0.048 Uiso 1.00 1 c R . .
H(35) H 0.3216 0.0010 -0.1247 0.049 Uiso 1.00 1 c R . .
H(36) H 0.3942 0.2358 -0.1152 0.032 Uiso 1.00 1 c R . .

loop_
_atom_site_aniso_label
_atom_site_aniso_U_11
_atom_site_aniso_U_22
_atom_site_aniso_U_33
_atom_site_aniso_U_12
_atom_site_aniso_U_13
_atom_site_aniso_U_23
O(1) 0.0442(5) 0.0185(3) 0.0366(4) -0.0007(3) -0.0120(3) -0.0068(3)
O(2) 0.0284(4) 0.0527(5) 0.0211(4) 0.0007(3) -0.0084(3) -0.0012(3)
O(3) 0.0410(4) 0.0177(3) 0.0385(4) -0.0008(3) -0.0110(3) -0.0053(3)
O(4) 0.0294(4) 0.0696(6) 0.0233(4) -0.0049(4) -0.0094(3) -0.0066(4)
C(1) 0.0317(5) 0.0192(4) 0.0245(5) 0.0032(3) -0.0109(4) -0.0057(3)
C(2) 0.0509(7) 0.0187(5) 0.0325(6) -0.0063(4) -0.0144(5) 0.0002(4)
C(3) 0.0601(8) 0.0227(5) 0.0310(6) -0.0054(5) -0.0148(5) 0.0057(4)
C(4) 0.0479(7) 0.0257(5) 0.0221(5) -0.0038(4) -0.0095(4) 0.0023(4)
C(5) 0.0286(5) 0.0239(5) 0.0207(4) 0.0022(3) -0.0103(4) -0.0035(3)
C(6) 0.0261(5) 0.0256(5) 0.0199(4) -0.0026(3) -0.0062(3) -0.0064(3)
C(7) 0.0233(5) 0.0219(4) 0.0215(4) -0.0030(3) -0.0038(3) -0.0048(3)
C(8) 0.0221(4) 0.0207(4) 0.0169(4) -0.0017(3) -0.0044(3) -0.0030(3)
C(9) 0.0266(5) 0.0216(4) 0.0178(4) 0.0016(3) -0.0066(3) -0.0020(3)
C(10) 0.0242(5) 0.0280(5) 0.0185(4) -0.0016(4) -0.0061(3) -0.0051(3)
C(11) 0.0235(5) 0.0400(6) 0.0188(5) -0.0056(4) -0.0051(3) -0.0052(4)
C(12) 0.0449(7) 0.0446(7) 0.0292(6) -0.0051(5) -0.0129(5) -0.0148(5)
C(13) 0.0471(7) 0.0319(6) 0.0308(6) -0.0050(5) -0.0136(5) -0.0121(4)
C(14) 0.0276(5) 0.0234(4) 0.0218(5) -0.0012(3) -0.0062(4) -0.0072(3)
C(15) 0.0219(4) 0.0217(4) 0.0175(4) -0.0012(3) -0.0050(3) -0.0041(3)
C(16) 0.0390(6) 0.0195(5) 0.0371(6) -0.0073(4) -0.0111(5) 0.0000(4)
C(17) 0.0470(7) 0.0252(5) 0.0359(6) -0.0078(5) -0.0135(5) 0.0089(4)
C(18) 0.0391(6) 0.0304(5) 0.0229(5) -0.0074(4) -0.0100(4) 0.0050(4)
C(19) 0.0257(5) 0.0233(5) 0.0216(5) -0.0029(3) -0.0095(4) -0.0004(3)
C(20) 0.0254(5) 0.0256(5) 0.0207(4) -0.0049(3) -0.0063(3) -0.0058(3)
C(21) 0.0214(4) 0.0208(4) 0.0219(5) -0.0029(3) -0.0029(3) -0.0048(3)
C(22) 0.0212(4) 0.0192(4) 0.0172(4) -0.0023(3) -0.0040(3) -0.0037(3)
C(23) 0.0255(5) 0.0242(5) 0.0185(4) 0.0012(3) -0.0069(3) -0.0029(3)
C(24) 0.0226(5) 0.0310(5) 0.0196(4) -0.0024(4) -0.0052(3) -0.0077(4)
C(25) 0.0217(5) 0.0523(7) 0.0220(5) -0.0082(4) -0.0044(4) -0.0126(5)
C(26) 0.0468(7) 0.0540(8) 0.0359(7) -0.0097(6) -0.0108(5) -0.0241(6)
C(27) 0.0433(7) 0.0331(6) 0.0442(7) -0.0078(5) -0.0109(5) -0.0200(5)
C(28) 0.0254(5) 0.0267(5) 0.0288(5) -0.0022(4) -0.0058(4) -0.0128(4)
C(29) 0.0257(5) 0.0186(4) 0.0317(5) -0.0000(3) -0.0094(4) -0.0064(4)
C(30) 0.0188(4) 0.0204(4) 0.0203(4) -0.0024(3) -0.0052(3) -0.0029(3)

loop_
_atom_type_symbol
_atom_type_description
_atom_type_scat_dispersion_real
_atom_type_scat_dispersion_imag
_atom_type_scat_source
C C 0.003 0.002
;
International Tables for Crystallography
(1992, Vol. C, Tables 4.2.6.8 and 6.1.1.4)
;
H H 0.000 0.000
;
International Tables for Crystallography
(1992, Vol. C, Table 6.1.1.4)
;
O O 0.011 0.006
;
International Tables for Crystallography
(1992, Vol. C, Tables 4.2.6.8 and 6.1.1.4)
;

loop_
_geom_angle_atom_site_label_1
_geom_angle_atom_site_label_2
_geom_angle_atom_site_label_3
_geom_angle
_geom_angle_publ_flag
_geom_angle_site_symmetry_1
_geom_angle_site_symmetry_2
_geom_angle_site_symmetry_3
C(2) C(1) C(14) 116.27(10) yes . . .
C(2) C(1) C(15) 107.00(8) yes . . .
C(14) C(1) C(15) 108.66(8) yes . . .
C(1) C(2) C(3) 110.72(12) yes . . .
C(2) C(3) C(4) 112.47(9) yes . . .
C(3) C(4) C(5) 111.44(9) yes . . .
C(4) C(5) C(6) 114.42(8) yes . . .
C(4) C(5) C(15) 107.47(10) yes . . .
C(6) C(5) C(15) 103.55(8) yes . . .
C(5) C(6) C(7) 105.44(9) yes . . .
O(1) C(7) C(6) 125.50(11) yes . . .
O(1) C(7) C(8) 126.45(11) yes . . .
C(6) C(7) C(8) 108.03(8) yes . . .
C(7) C(8) C(9) 125.82(8) yes . . .
C(7) C(8) C(15) 109.02(9) yes . . .
C(9) C(8) C(15) 125.04(10) yes . . .
C(8) C(9) C(10) 107.00(8) yes . . .
C(9) C(10) C(11) 118.12(9) yes . . .
C(9) C(10) C(14) 113.47(9) yes . . .
C(11) C(10) C(14) 103.33(9) yes . . .
O(2) C(11) C(10) 126.10(11) yes . . .
O(2) C(11) C(12) 125.70(11) yes . . .
C(10) C(11) C(12) 108.20(9) yes . . .
C(11) C(12) C(13) 105.08(10) yes . . .
C(12) C(13) C(14) 102.85(10) yes . . .
C(1) C(14) C(10) 111.93(8) yes . . .
C(1) C(14) C(13) 119.29(9) yes . . .
C(10) C(14) C(13) 102.67(10) yes . . .
C(1) C(15) C(5) 119.57(8) yes . . .
C(1) C(15) C(8) 126.14(10) yes . . .
C(5) C(15) C(8) 113.72(9) yes . . .
C(17) C(16) C(29) 110.49(11) yes . . .
C(16) C(17) C(18) 113.01(9) yes . . .
C(17) C(18) C(19) 111.29(9) yes . . .
C(18) C(19) C(20) 114.35(8) yes . . .
C(18) C(19) C(30) 108.13(9) yes . . .
C(20) C(19) C(30) 103.56(8) yes . . .
C(19) C(20) C(21) 105.40(9) yes . . .
O(3) C(21) C(20) 125.93(10) yes . . .
O(3) C(21) C(22) 125.99(10) yes . . .
C(20) C(21) C(22) 108.06(8) yes . . .
C(21) C(22) C(23) 125.63(8) yes . . .
C(21) C(22) C(30) 109.05(9) yes . . .
C(23) C(22) C(30) 125.25(9) yes . . .
C(22) C(23) C(24) 107.04(8) yes . . .
C(23) C(24) C(25) 118.17(9) yes . . .
C(23) C(24) C(28) 113.76(9) yes . . .
C(25) C(24) C(28) 103.02(9) yes . . .
O(4) C(25) C(24) 126.02(12) yes . . .
O(4) C(25) C(26) 125.99(12) yes . . .
C(24) C(25) C(26) 107.99(10) yes . . .
C(25) C(26) C(27) 105.45(12) yes . . .
C(26) C(27) C(28) 102.42(10) yes . . .
C(24) C(28) C(27) 102.90(10) yes . . .
C(24) C(28) C(29) 111.98(9) yes . . .
C(27) C(28) C(29) 119.10(9) yes . . .
C(16) C(29) C(28) 116.69(10) yes . . .
C(16) C(29) C(30) 106.75(8) yes . . .
C(28) C(29) C(30) 108.74(8) yes . . .
C(19) C(30) C(22) 113.65(9) yes . . .
C(19) C(30) C(29) 119.69(8) yes . . .
C(22) C(30) C(29) 126.13(10) yes . . .
C(2) C(1) H(1) 108.2 no . . .
C(14) C(1) H(1) 108.2 no . . .
C(15) C(1) H(1) 108.2 no . . .
C(1) C(2) H(2) 109.2 no . . .
C(1) C(2) H(3) 109.1 no . . .
C(3) C(2) H(2) 109.2 no . . .
C(3) C(2) H(3) 109.2 no . . .
H(2) C(2) H(3) 109.5 no . . .
C(2) C(3) H(4) 108.7 no . . .
C(2) C(3) H(5) 108.7 no . . .
C(4) C(3) H(4) 108.7 no . . .
C(4) C(3) H(5) 108.7 no . . .
H(4) C(3) H(5) 109.5 no . . .
C(3) C(4) H(6) 109.0 no . . .
C(3) C(4) H(7) 109.0 no . . .
C(5) C(4) H(6) 109.0 no . . .
C(5) C(4) H(7) 109.0 no . . .
H(6) C(4) H(7) 109.5 no . . .
C(4) C(5) H(8) 110.4 no . . .
C(6) C(5) H(8) 110.4 no . . .
C(15) C(5) H(8) 110.4 no . . .
C(5) C(6) H(9) 110.5 no . . .
C(5) C(6) H(10) 110.5 no . . .
C(7) C(6) H(9) 110.5 no . . .
C(7) C(6) H(10) 110.5 no . . .
H(9) C(6) H(10) 109.5 no . . .
C(8) C(9) H(11) 110.1 no . . .
C(8) C(9) H(12) 110.1 no . . .
C(10) C(9) H(11) 110.1 no . . .
C(10) C(9) H(12) 110.1 no . . .
H(11) C(9) H(12) 109.5 no . . .
C(9) C(10) H(13) 107.1 no . . .
C(11) C(10) H(13) 107.1 no . . .
C(14) C(10) H(13) 107.1 no . . .
C(11) C(12) H(14) 110.6 no . . .
C(11) C(12) H(15) 110.6 no . . .
C(13) C(12) H(14) 110.6 no . . .
C(13) C(12) H(15) 110.6 no . . .
H(14) C(12) H(15) 109.5 no . . .
C(12) C(13) H(16) 111.1 no . . .
C(12) C(13) H(17) 111.1 no . . .
C(14) C(13) H(16) 111.1 no . . .
C(14) C(13) H(17) 111.1 no . . .
H(16) C(13) H(17) 109.5 no . . .
C(1) C(14) H(18) 107.5 no . . .
C(10) C(14) H(18) 107.4 no . . .
C(13) C(14) H(18) 107.5 no . . .
C(17) C(16) H(20) 109.2 no . . .
C(17) C(16) H(21) 109.2 no . . .
C(29) C(16) H(20) 109.2 no . . .
C(29) C(16) H(21) 109.2 no . . .
H(20) C(16) H(21) 109.5 no . . .
C(16) C(17) H(22) 108.6 no . . .
C(16) C(17) H(23) 108.6 no . . .
C(18) C(17) H(22) 108.6 no . . .
C(18) C(17) H(23) 108.6 no . . .
H(22) C(17) H(23) 109.5 no . . .
C(17) C(18) H(24) 109.0 no . . .
C(17) C(18) H(25) 109.0 no . . .
C(19) C(18) H(24) 109.0 no . . .
C(19) C(18) H(25) 109.0 no . . .
H(24) C(18) H(25) 109.5 no . . .
C(18) C(19) H(26) 110.2 no . . .
C(20) C(19) H(26) 110.2 no . . .
C(30) C(19) H(26) 110.2 no . . .
C(19) C(20) H(27) 110.5 no . . .
C(19) C(20) H(28) 110.5 no . . .
C(21) C(20) H(27) 110.5 no . . .
C(21) C(20) H(28) 110.5 no . . .
H(27) C(20) H(28) 109.5 no . . .
C(22) C(23) H(29) 110.1 no . . .
C(22) C(23) H(30) 110.1 no . . .
C(24) C(23) H(29) 110.1 no . . .
C(24) C(23) H(30) 110.1 no . . .
H(29) C(23) H(30) 109.5 no . . .
C(23) C(24) H(31) 107.1 no . . .
C(25) C(24) H(31) 107.1 no . . .
C(28) C(24) H(31) 107.1 no . . .
C(25) C(26) H(32) 110.5 no . . .
C(25) C(26) H(33) 110.5 no . . .
C(27) C(26) H(32) 110.5 no . . .
C(27) C(26) H(33) 110.5 no . . .
H(32) C(26) H(33) 109.5 no . . .
C(26) C(27) H(34) 111.2 no . . .
C(26) C(27) H(35) 111.2 no . . .
C(28) C(27) H(34) 111.2 no . . .
C(28) C(27) H(35) 111.2 no . . .
H(34) C(27) H(35) 109.5 no . . .
C(24) C(28) H(36) 107.4 no . . .
C(27) C(28) H(36) 107.4 no . . .
C(29) C(28) H(36) 107.4 no . . .
C(16) C(29) H(19) 108.1 no . . .
C(28) C(29) H(19) 108.1 no . . .
C(30) C(29) H(19) 108.1 no . . .

loop_
_geom_bond_atom_site_label_1
_geom_bond_atom_site_label_2
_geom_bond_distance
_geom_bond_publ_flag
_geom_bond_site_symmetry_1
_geom_bond_site_symmetry_2
O(1) C(7) 1.2201(13) yes . .
O(2) C(11) 1.2108(14) yes . .
O(3) C(21) 1.2166(12) yes . .
O(4) C(25) 1.2108(15) yes . .
C(1) C(2) 1.5430(16) yes . .
C(1) C(14) 1.5318(16) yes . .
C(1) C(15) 1.5003(16) yes . .
C(2) C(3) 1.534(2) yes . .
C(3) C(4) 1.5321(18) yes . .
C(4) C(5) 1.5362(15) yes . .
C(5) C(6) 1.5355(15) yes . .
C(5) C(15) 1.5060(16) yes . .
C(6) C(7) 1.5219(15) yes . .
C(7) C(8) 1.4724(16) yes . .
C(8) C(9) 1.5041(15) yes . .
C(8) C(15) 1.3435(13) yes . .
C(9) C(10) 1.5222(16) yes . .
C(10) C(11) 1.5146(17) yes . .
C(10) C(14) 1.5379(14) yes . .
C(11) C(12) 1.5242(18) yes . .
C(12) C(13) 1.5383(19) yes . .
C(13) C(14) 1.5375(19) yes . .
C(16) C(17) 1.534(2) yes . .
C(16) C(29) 1.5474(15) yes . .
C(17) C(18) 1.5289(18) yes . .
C(18) C(19) 1.5364(15) yes . .
C(19) C(20) 1.5390(15) yes . .
C(19) C(30) 1.5060(16) yes . .
C(20) C(21) 1.5202(15) yes . .
C(21) C(22) 1.4728(15) yes . .
C(22) C(23) 1.4990(15) yes . .
C(22) C(30) 1.3450(13) yes . .
C(23) C(24) 1.5250(16) yes . .
C(24) C(25) 1.5130(18) yes . .
C(24) C(28) 1.5370(15) yes . .
C(25) C(26) 1.524(2) yes . .
C(26) C(27) 1.536(2) yes . .
C(27) C(28) 1.535(2) yes . .
C(28) C(29) 1.5356(17) yes . .
C(29) C(30) 1.4991(15) yes . .
C(1) H(1) 0.950 no . .
C(2) H(2) 0.950 no . .
C(2) H(3) 0.950 no . .
C(3) H(4) 0.950 no . .
C(3) H(5) 0.950 no . .
C(4) H(6) 0.950 no . .
C(4) H(7) 0.950 no . .
C(5) H(8) 0.950 no . .
C(6) H(9) 0.950 no . .
C(6) H(10) 0.950 no . .
C(9) H(11) 0.950 no . .
C(9) H(12) 0.950 no . .
C(10) H(13) 0.950 no . .
C(12) H(14) 0.950 no . .
C(12) H(15) 0.950 no . .
C(13) H(16) 0.950 no . .
C(13) H(17) 0.950 no . .
C(14) H(18) 0.950 no . .
C(16) H(20) 0.950 no . .
C(16) H(21) 0.950 no . .
C(17) H(22) 0.950 no . .
C(17) H(23) 0.950 no . .
C(18) H(24) 0.950 no . .
C(18) H(25) 0.950 no . .
C(19) H(26) 0.950 no . .
C(20) H(27) 0.950 no . .
C(20) H(28) 0.950 no . .
C(23) H(29) 0.950 no . .
C(23) H(30) 0.950 no . .
C(24) H(31) 0.950 no . .
C(26) H(32) 0.950 no . .
C(26) H(33) 0.950 no . .
C(27) H(34) 0.950 no . .
C(27) H(35) 0.950 no . .
C(28) H(36) 0.950 no . .
C(29) H(19) 0.950 no . .

loop_
_geom_contact_atom_site_label_1
_geom_contact_atom_site_label_2
_geom_contact_distance
_geom_contact_publ_flag
_geom_contact_site_symmetry_1
_geom_contact_site_symmetry_2
O(1) C(2) 3.3210(14) ? . 1_565
O(1) C(3) 3.5785(16) ? . 1_565
O(1) C(10) 3.4532(14) ? . 2_666
O(1) C(11) 3.4913(13) ? . 2_666
O(1) C(15) 3.5503(13) ? . 2_766
O(2) O(4) 3.2092(12) ? . 2_665
O(2) C(6) 3.2944(12) ? . 2_666
O(2) C(7) 3.5242(12) ? . 2_666
O(2) C(20) 3.4273(15) ? . .
O(2) C(23) 3.3467(11) ? . 2_665
O(2) C(25) 3.3346(14) ? . 2_665
O(3) C(16) 3.4399(14) ? . 1_565
O(3) C(24) 3.4711(14) ? . 2_565
O(3) C(25) 3.5180(13) ? . 2_565
O(3) C(30) 3.5378(12) ? . 2_665
O(4) O(2) 3.2092(12) ? . 2_665
O(4) C(6) 3.5248(14) ? . 1_454
O(4) C(9) 3.4308(11) ? . 2_665
O(4) C(11) 3.3134(15) ? . 2_665
O(4) C(20) 3.3206(13) ? . 2_565
O(4) C(21) 3.5519(11) ? . 2_565
C(2) O(1) 3.3210(14) ? . 1_545
C(3) O(1) 3.5785(16) ? . 1_545
C(3) C(17) 3.5809(18) ? . 2_656
C(6) O(2) 3.2944(12) ? . 2_666
C(6) O(4) 3.5248(14) ? . 1_656
C(6) C(8) 3.5576(13) ? . 2_766
C(7) O(2) 3.5242(12) ? . 2_666
C(7) C(10) 3.5941(14) ? . 2_666
C(7) C(11) 3.5993(14) ? . 2_666
C(7) C(15) 3.4388(14) ? . 2_766
C(8) C(6) 3.5576(13) ? . 2_766
C(9) O(4) 3.4308(11) ? . 2_665
C(10) O(1) 3.4532(14) ? . 2_666
C(10) C(7) 3.5941(14) ? . 2_666
C(11) O(1) 3.4913(13) ? . 2_666
C(11) O(4) 3.3134(15) ? . 2_665
C(11) C(7) 3.5993(14) ? . 2_666
C(15) O(1) 3.5503(13) ? . 2_766
C(15) C(7) 3.4388(14) ? . 2_766
C(16) O(3) 3.4399(14) ? . 1_545
C(17) C(3) 3.5809(18) ? . 2_656
C(20) O(2) 3.4273(15) ? . .
C(20) O(4) 3.3206(13) ? . 2_565
C(20) C(22) 3.5648(13) ? . 2_665
C(21) O(4) 3.5519(11) ? . 2_565
C(21) C(24) 3.5972(14) ? . 2_565
C(21) C(30) 3.4153(13) ? . 2_665
C(22) C(20) 3.5648(13) ? . 2_665
C(23) O(2) 3.3467(11) ? . 2_665
C(24) O(3) 3.4711(14) ? . 2_565
C(24) C(21) 3.5972(14) ? . 2_565
C(25) O(2) 3.3346(14) ? . 2_665
C(25) O(3) 3.5180(13) ? . 2_565
C(30) O(3) 3.5378(12) ? . 2_665
C(30) C(21) 3.4153(13) ? . 2_665
O(1) H(1) 3.007 ? . 2_766
O(1) H(3) 2.472 ? . 1_565
O(1) H(4) 3.377 ? . 1_565
O(1) H(5) 3.407 ? . 1_565
O(1) H(8) 3.174 ? . 2_766
O(1) H(13) 2.659 ? . 2_666
O(1) H(25) 3.534 ? . 2_666
O(2) H(7) 2.809 ? . 2_666
O(2) H(9) 2.507 ? . 2_666
O(2) H(25) 3.563 ? . .
O(2) H(26) 3.319 ? . .
O(2) H(27) 2.820 ? . .
O(2) H(28) 3.451 ? . .
O(2) H(29) 2.490 ? . 2_665
O(2) H(36) 3.448 ? . 2_665
O(3) H(19) 2.946 ? . 2_665
O(3) H(21) 2.494 ? . 1_565
O(3) H(26) 3.131 ? . 2_665
O(3) H(31) 2.673 ? . 2_565
O(3) H(34) 3.184 ? . 1_565
O(3) H(35) 3.294 ? . 1_565
O(4) H(8) 3.520 ? . 1_454
O(4) H(9) 3.506 ? . 1_454
O(4) H(10) 2.901 ? . 1_454
O(4) H(11) 2.591 ? . 2_665
O(4) H(14) 3.590 ? . 2_665
O(4) H(18) 3.459 ? . 2_665
O(4) H(24) 2.843 ? . 2_565
O(4) H(28) 2.530 ? . 2_565
C(1) H(1) 3.458 ? . 2_756
C(1) H(5) 3.455 ? . 2_756
C(1) H(10) 3.593 ? . 2_766
C(2) H(1) 3.442 ? . 2_756
C(2) H(16) 3.338 ? . 2_656
C(3) H(1) 3.441 ? . 2_756
C(3) H(22) 3.349 ? . 2_656
C(3) H(23) 3.104 ? . 2_656
C(3) H(25) 3.329 ? . 2_656
C(4) H(22) 3.403 ? . 2_656
C(4) H(23) 3.197 ? . 2_656
C(4) H(28) 3.596 ? . 2_666
C(5) H(11) 3.319 ? . 2_766
C(6) H(11) 3.146 ? . 2_766
C(6) H(18) 3.335 ? . 2_766
C(6) H(25) 3.263 ? . 2_666
C(6) H(28) 3.074 ? . 2_666
C(7) H(1) 3.548 ? . 2_766
C(7) H(8) 3.295 ? . 2_766
C(7) H(13) 2.906 ? . 2_666
C(8) H(8) 3.307 ? . 2_766
C(8) H(10) 2.980 ? . 2_766
C(8) H(12) 3.238 ? . 2_666
C(8) H(13) 3.206 ? . 2_666
C(9) H(8) 3.343 ? . 2_766
C(9) H(10) 2.977 ? . 2_766
C(9) H(12) 3.320 ? . 2_666
C(9) H(13) 3.248 ? . 2_666
C(10) H(10) 3.569 ? . 2_766
C(10) H(12) 3.316 ? . 2_666
C(11) H(9) 3.205 ? . 2_666
C(11) H(29) 3.067 ? . 2_665
C(12) H(4) 3.538 ? . 2_656
C(12) H(26) 3.555 ? . .
C(12) H(29) 3.243 ? . 2_665
C(12) H(32) 3.476 ? . 2_655
C(12) H(33) 3.378 ? . 2_655
C(12) H(35) 3.432 ? . 2_655
C(13) H(5) 3.588 ? . 2_756
C(13) H(32) 3.396 ? . 2_655
C(13) H(33) 3.293 ? . 2_655
C(14) H(5) 3.510 ? . 2_756
C(14) H(10) 3.234 ? . 2_766
C(15) H(10) 3.261 ? . 2_766
C(15) H(12) 3.582 ? . 2_666
C(16) H(32) 3.317 ? . 2_555
C(16) H(34) 3.230 ? . 2_555
C(17) H(4) 3.157 ? . 2_656
C(17) H(5) 3.391 ? . 2_656
C(17) H(6) 3.064 ? . 2_656
C(17) H(32) 3.340 ? . 2_555
C(18) H(4) 3.375 ? . 2_656
C(18) H(9) 3.329 ? . 2_666
C(18) H(10) 3.592 ? . 2_666
C(18) H(18) 3.522 ? . 1_455
C(19) H(9) 3.569 ? . 2_666
C(19) H(29) 3.279 ? . 2_665
C(20) H(9) 3.042 ? . 2_666
C(20) H(29) 3.168 ? . 2_665
C(20) H(36) 3.286 ? . 2_665
C(21) H(19) 3.476 ? . 2_665
C(21) H(26) 3.237 ? . 2_665
C(21) H(31) 2.908 ? . 2_565
C(22) H(26) 3.230 ? . 2_665
C(22) H(27) 3.008 ? . 2_665
C(22) H(30) 3.213 ? . 2_565
C(22) H(31) 3.196 ? . 2_565
C(23) H(14) 3.373 ? . 2_665
C(23) H(26) 3.274 ? . 2_665
C(23) H(27) 3.008 ? . 2_665
C(23) H(30) 3.281 ? . 2_565
C(23) H(31) 3.228 ? . 2_565
C(24) H(27) 3.552 ? . 2_665
C(24) H(30) 3.285 ? . 2_565
C(25) H(11) 3.352 ? . 2_665
C(25) H(28) 3.204 ? . 2_565
C(26) H(14) 3.487 ? . 2_655
C(26) H(15) 3.475 ? . 2_655
C(26) H(17) 3.201 ? . 2_655
C(26) H(23) 3.537 ? . 2_555
C(27) H(14) 3.572 ? . 2_655
C(27) H(15) 3.551 ? . 2_655
C(27) H(20) 3.425 ? . 2_555
C(27) H(22) 3.591 ? . 2_655
C(28) H(27) 3.182 ? . 2_665
C(29) H(19) 3.432 ? . 2_655
C(29) H(27) 3.540 ? . 2_665
C(30) H(27) 3.247 ? . 2_665
C(30) H(30) 3.572 ? . 2_565
H(1) O(1) 3.007 ? . 2_766
H(1) C(1) 3.458 ? . 2_756
H(1) C(2) 3.442 ? . 2_756
H(1) C(3) 3.441 ? . 2_756
H(1) C(7) 3.548 ? . 2_766
H(1) H(1) 2.707 ? . 2_756
H(1) H(3) 3.044 ? . 2_756
H(1) H(5) 2.690 ? . 2_756
H(1) H(10) 3.548 ? . 2_766
H(2) H(3) 3.473 ? . 2_656
H(2) H(12) 2.939 ? . 2_666
H(2) H(16) 2.832 ? . 2_656
H(3) O(1) 2.472 ? . 1_545
H(3) H(1) 3.044 ? . 2_756
H(3) H(2) 3.473 ? . 2_656
H(3) H(16) 3.156 ? . 2_656
H(4) O(1) 3.377 ? . 1_545
H(4) C(12) 3.538 ? . 2_656
H(4) C(17) 3.157 ? . 2_656
H(4) C(18) 3.375 ? . 2_656
H(4) H(15) 2.729 ? . 2_656
H(4) H(16) 3.159 ? . 2_656
H(4) H(22) 2.792 ? . 2_656
H(4) H(23) 2.928 ? . 2_656
H(4) H(25) 2.723 ? . 2_656
H(4) H(33) 3.445 ? . 1_556
H(5) O(1) 3.407 ? . 1_545
H(5) C(1) 3.455 ? . 2_756
H(5) C(13) 3.588 ? . 2_756
H(5) C(14) 3.510 ? . 2_756
H(5) C(17) 3.391 ? . 2_656
H(5) H(1) 2.690 ? . 2_756
H(5) H(17) 2.889 ? . 2_756
H(5) H(18) 3.164 ? . 2_756
H(5) H(22) 3.419 ? . 2_656
H(5) H(23) 2.768 ? . 2_656
H(5) H(25) 3.070 ? . 2_656
H(6) C(17) 3.064 ? . 2_656
H(6) H(22) 2.777 ? . 2_656
H(6) H(23) 2.498 ? . 2_656
H(6) H(27) 3.408 ? . 2_666
H(6) H(28) 3.028 ? . 2_666
H(6) H(32) 3.325 ? . 1_656
H(7) O(2) 2.809 ? . 2_666
H(7) H(12) 3.082 ? . 2_666
H(7) H(27) 3.596 ? . 2_666
H(7) H(33) 3.188 ? . 1_556
H(7) H(36) 3.549 ? . 1_556
H(8) O(1) 3.174 ? . 2_766
H(8) O(4) 3.520 ? . 1_656
H(8) C(7) 3.295 ? . 2_766
H(8) C(8) 3.307 ? . 2_766
H(8) C(9) 3.343 ? . 2_766
H(8) H(11) 2.671 ? . 2_766
H(8) H(17) 3.371 ? . 2_756
H(9) O(2) 2.507 ? . 2_666
H(9) O(4) 3.506 ? . 1_656
H(9) C(11) 3.205 ? . 2_666
H(9) C(18) 3.329 ? . 2_666
H(9) C(19) 3.569 ? . 2_666
H(9) C(20) 3.042 ? . 2_666
H(9) H(24) 3.343 ? . 2_666
H(9) H(25) 2.734 ? . 2_666
H(9) H(27) 3.046 ? . 2_666
H(9) H(28) 2.383 ? . 2_666
H(10) O(4) 2.901 ? . 1_656
H(10) C(1) 3.593 ? . 2_766
H(10) C(8) 2.980 ? . 2_766
H(10) C(9) 2.977 ? . 2_766
H(10) C(10) 3.569 ? . 2_766
H(10) C(14) 3.234 ? . 2_766
H(10) C(15) 3.261 ? . 2_766
H(10) C(18) 3.592 ? . 2_666
H(10) H(1) 3.548 ? . 2_766
H(10) H(11) 2.352 ? . 2_766
H(10) H(18) 2.483 ? . 2_766
H(10) H(24) 3.264 ? . 2_666
H(10) H(25) 3.076 ? . 2_666
H(10) H(28) 3.048 ? . 2_666
H(11) O(4) 2.591 ? . 2_665
H(11) C(5) 3.319 ? . 2_766
H(11) C(6) 3.146 ? . 2_766
H(11) C(25) 3.352 ? . 2_665
H(11) H(8) 2.671 ? . 2_766
H(11) H(10) 2.352 ? . 2_766
H(11) H(33) 3.354 ? . 2_665
H(12) C(8) 3.238 ? . 2_666
H(12) C(9) 3.320 ? . 2_666
H(12) C(10) 3.316 ? . 2_666
H(12) C(15) 3.582 ? . 2_666
H(12) H(2) 2.939 ? . 2_666
H(12) H(7) 3.082 ? . 2_666
H(12) H(12) 2.975 ? . 2_666
H(12) H(13) 2.542 ? . 2_666
H(13) O(1) 2.659 ? . 2_666
H(13) C(7) 2.906 ? . 2_666
H(13) C(8) 3.206 ? . 2_666
H(13) C(9) 3.248 ? . 2_666
H(13) H(12) 2.542 ? . 2_666
H(14) O(4) 3.590 ? . 2_665
H(14) C(23) 3.373 ? . 2_665
H(14) C(26) 3.487 ? . 2_655
H(14) C(27) 3.572 ? . 2_655
H(14) H(20) 3.291 ? . 1_655
H(14) H(23) 3.305 ? . 1_655
H(14) H(24) 2.985 ? . 1_655
H(14) H(26) 3.524 ? . .
H(14) H(29) 2.797 ? . 2_665
H(14) H(30) 3.076 ? . 2_665
H(14) H(32) 3.094 ? . 2_655
H(14) H(33) 3.376 ? . 2_655
H(14) H(35) 3.135 ? . 2_655
H(15) C(26) 3.475 ? . 2_655
H(15) C(27) 3.551 ? . 2_655
H(15) H(4) 2.729 ? . 2_656
H(15) H(22) 3.429 ? . .
H(15) H(25) 2.988 ? . .
H(15) H(26) 3.002 ? . .
H(15) H(29) 3.418 ? . 2_665
H(15) H(32) 3.463 ? . 2_655
H(15) H(33) 3.002 ? . 2_655
H(15) H(35) 2.888 ? . 2_655
H(16) C(2) 3.338 ? . 2_656
H(16) H(2) 2.832 ? . 2_656
H(16) H(3) 3.156 ? . 2_656
H(16) H(4) 3.159 ? . 2_656
H(16) H(33) 3.283 ? . 2_655
H(17) C(26) 3.201 ? . 2_655
H(17) H(5) 2.889 ? . 2_756
H(17) H(8) 3.371 ? . 2_756
H(17) H(23) 3.011 ? . 1_655
H(17) H(32) 2.688 ? . 2_655
H(17) H(33) 2.854 ? . 2_655
H(18) O(4) 3.459 ? . 2_665
H(18) C(6) 3.335 ? . 2_766
H(18) C(18) 3.522 ? . 1_655
H(18) H(5) 3.164 ? . 2_756
H(18) H(10) 2.483 ? . 2_766
H(18) H(24) 3.004 ? . 1_655
H(18) H(25) 3.234 ? . 1_655
H(19) O(3) 2.946 ? . 2_665
H(19) C(21) 3.476 ? . 2_665
H(19) C(29) 3.432 ? . 2_655
H(19) H(19) 2.671 ? . 2_655
H(19) H(21) 3.239 ? . 2_655
H(19) H(22) 3.584 ? . 2_655
H(19) H(27) 3.474 ? . 2_665
H(19) H(35) 3.237 ? . 2_655
H(20) C(27) 3.425 ? . 2_555
H(20) H(14) 3.291 ? . 1_455
H(20) H(30) 2.945 ? . 2_565
H(20) H(32) 3.093 ? . 2_555
H(20) H(34) 2.682 ? . 2_555
H(21) O(3) 2.494 ? . 1_545
H(21) H(19) 3.239 ? . 2_655
H(21) H(32) 3.051 ? . 2_555
H(21) H(34) 2.919 ? . 2_555
H(22) C(3) 3.349 ? . 2_656
H(22) C(4) 3.403 ? . 2_656
H(22) C(27) 3.591 ? . 2_655
H(22) H(4) 2.792 ? . 2_656
H(22) H(5) 3.419 ? . 2_656
H(22) H(6) 2.777 ? . 2_656
H(22) H(15) 3.429 ? . .
H(22) H(19) 3.584 ? . 2_655
H(22) H(35) 2.789 ? . 2_655
H(22) H(36) 3.274 ? . 2_655
H(23) C(3) 3.104 ? . 2_656
H(23) C(4) 3.197 ? . 2_656
H(23) C(26) 3.537 ? . 2_555
H(23) H(4) 2.928 ? . 2_656
H(23) H(5) 2.768 ? . 2_656
H(23) H(6) 2.498 ? . 2_656
H(23) H(14) 3.305 ? . 1_455
H(23) H(17) 3.011 ? . 1_455
H(23) H(32) 2.595 ? . 2_555
H(24) O(4) 2.843 ? . 2_565
H(24) H(9) 3.343 ? . 2_666
H(24) H(10) 3.264 ? . 2_666
H(24) H(14) 2.985 ? . 1_455
H(24) H(18) 3.004 ? . 1_455
H(24) H(30) 3.166 ? . 2_565
H(25) O(1) 3.534 ? . 2_666
H(25) O(2) 3.563 ? . .
H(25) C(3) 3.329 ? . 2_656
H(25) C(6) 3.263 ? . 2_666
H(25) H(4) 2.723 ? . 2_656
H(25) H(5) 3.070 ? . 2_656
H(25) H(9) 2.734 ? . 2_666
H(25) H(10) 3.076 ? . 2_666
H(25) H(15) 2.988 ? . .
H(25) H(18) 3.234 ? . 1_455
H(26) O(2) 3.319 ? . .
H(26) O(3) 3.131 ? . 2_665
H(26) C(12) 3.555 ? . .
H(26) C(21) 3.237 ? . 2_665
H(26) C(22) 3.230 ? . 2_665
H(26) C(23) 3.274 ? . 2_665
H(26) H(14) 3.524 ? . .
H(26) H(15) 3.002 ? . .
H(26) H(29) 2.599 ? . 2_665
H(26) H(35) 3.226 ? . 2_655
H(27) O(2) 2.820 ? . .
H(27) C(22) 3.008 ? . 2_665
H(27) C(23) 3.008 ? . 2_665
H(27) C(24) 3.552 ? . 2_665
H(27) C(28) 3.182 ? . 2_665
H(27) C(29) 3.540 ? . 2_665
H(27) C(30) 3.247 ? . 2_665
H(27) H(6) 3.408 ? . 2_666
H(27) H(7) 3.596 ? . 2_666
H(27) H(9) 3.046 ? . 2_666
H(27) H(19) 3.474 ? . 2_665
H(27) H(29) 2.400 ? . 2_665
H(27) H(36) 2.423 ? . 2_665
H(28) O(2) 3.451 ? . .
H(28) O(4) 2.530 ? . 2_565
H(28) C(4) 3.596 ? . 2_666
H(28) C(6) 3.074 ? . 2_666
H(28) C(25) 3.204 ? . 2_565
H(28) H(6) 3.028 ? . 2_666
H(28) H(9) 2.383 ? . 2_666
H(28) H(10) 3.048 ? . 2_666
H(29) O(2) 2.490 ? . 2_665
H(29) C(11) 3.067 ? . 2_665
H(29) C(12) 3.243 ? . 2_665
H(29) C(19) 3.279 ? . 2_665
H(29) C(20) 3.168 ? . 2_665
H(29) H(14) 2.797 ? . 2_665
H(29) H(15) 3.418 ? . 2_665
H(29) H(26) 2.599 ? . 2_665
H(29) H(27) 2.400 ? . 2_665
H(30) C(22) 3.213 ? . 2_565
H(30) C(23) 3.281 ? . 2_565
H(30) C(24) 3.285 ? . 2_565
H(30) C(30) 3.572 ? . 2_565
H(30) H(14) 3.076 ? . 2_665
H(30) H(20) 2.945 ? . 2_565
H(30) H(24) 3.166 ? . 2_565
H(30) H(30) 2.930 ? . 2_565
H(30) H(31) 2.516 ? . 2_565
H(31) O(3) 2.673 ? . 2_565
H(31) C(21) 2.908 ? . 2_565
H(31) C(22) 3.196 ? . 2_565
H(31) C(23) 3.228 ? . 2_565
H(31) H(30) 2.516 ? . 2_565
H(32) C(12) 3.476 ? . 2_655
H(32) C(13) 3.396 ? . 2_655
H(32) C(16) 3.317 ? . 2_555
H(32) C(17) 3.340 ? . 2_555
H(32) H(6) 3.325 ? . 1_454
H(32) H(14) 3.094 ? . 2_655
H(32) H(15) 3.463 ? . 2_655
H(32) H(17) 2.688 ? . 2_655
H(32) H(20) 3.093 ? . 2_555
H(32) H(21) 3.051 ? . 2_555
H(32) H(23) 2.595 ? . 2_555
H(33) C(12) 3.378 ? . 2_655
H(33) C(13) 3.293 ? . 2_655
H(33) H(4) 3.445 ? . 1_554
H(33) H(7) 3.188 ? . 1_554
H(33) H(11) 3.354 ? . 2_665
H(33) H(14) 3.376 ? . 2_655
H(33) H(15) 3.002 ? . 2_655
H(33) H(16) 3.283 ? . 2_655
H(33) H(17) 2.854 ? . 2_655
H(34) O(3) 3.184 ? . 1_545
H(34) C(16) 3.230 ? . 2_555
H(34) H(20) 2.682 ? . 2_555
H(34) H(21) 2.919 ? . 2_555
H(34) H(34) 3.042 ? . 2_555
H(35) O(3) 3.294 ? . 1_545
H(35) C(12) 3.432 ? . 2_655
H(35) H(14) 3.135 ? . 2_655
H(35) H(15) 2.888 ? . 2_655
H(35) H(19) 3.237 ? . 2_655
H(35) H(22) 2.789 ? . 2_655
H(35) H(26) 3.226 ? . 2_655
H(36) O(2) 3.448 ? . 2_665
H(36) C(20) 3.286 ? . 2_665
H(36) H(7) 3.549 ? . 1_554
H(36) H(22) 3.274 ? . 2_655
H(36) H(27) 2.423 ? . 2_665

loop_
_geom_torsion_atom_site_label_1
_geom_torsion_atom_site_label_2
_geom_torsion_atom_site_label_3
_geom_torsion_atom_site_label_4
_geom_torsion
_geom_torsion_publ_flag
_geom_torsion_site_symmetry_1
_geom_torsion_site_symmetry_2
_geom_torsion_site_symmetry_3
_geom_torsion_site_symmetry_4
C(2) C(1) C(14) C(10) 79.98(11) ? . . . .
C(2) C(1) C(14) C(13) -39.82(13) ? . . . .
C(14) C(1) C(2) C(3) -174.86(9) ? . . . .
C(2) C(1) C(15) C(5) 56.04(13) ? . . . .
C(2) C(1) C(15) C(8) -114.83(11) ? . . . .
C(15) C(1) C(2) C(3) -53.26(12) ? . . . .
C(14) C(1) C(15) C(5) -177.67(9) ? . . . .
C(14) C(1) C(15) C(8) 11.46(14) ? . . . .
C(15) C(1) C(14) C(10) -40.75(12) ? . . . .
C(15) C(1) C(14) C(13) -160.54(9) ? . . . .
C(1) C(2) C(3) C(4) 57.36(14) ? . . . .
C(2) C(3) C(4) C(5) -56.44(15) ? . . . .
C(3) C(4) C(5) C(6) 165.64(11) ? . . . .
C(3) C(4) C(5) C(15) 51.27(13) ? . . . .
C(4) C(5) C(6) C(7) -114.82(10) ? . . . .
C(4) C(5) C(15) C(1) -55.03(12) ? . . . .
C(4) C(5) C(15) C(8) 116.92(10) ? . . . .
C(6) C(5) C(15) C(1) -176.47(8) ? . . . .
C(6) C(5) C(15) C(8) -4.52(11) ? . . . .
C(15) C(5) C(6) C(7) 1.83(10) ? . . . .
C(5) C(6) C(7) O(1) 179.49(10) ? . . . .
C(5) C(6) C(7) C(8) 1.00(10) ? . . . .
O(1) C(7) C(8) C(9) -6.09(16) ? . . . .
O(1) C(7) C(8) C(15) 177.68(10) ? . . . .
C(6) C(7) C(8) C(9) 172.38(8) ? . . . .
C(6) C(7) C(8) C(15) -3.85(11) ? . . . .
C(7) C(8) C(9) C(10) -158.43(9) ? . . . .
C(7) C(8) C(15) C(1) 176.66(9) ? . . . .
C(7) C(8) C(15) C(5) 5.33(12) ? . . . .
C(9) C(8) C(15) C(1) 0.40(16) ? . . . .
C(9) C(8) C(15) C(5) -170.93(9) ? . . . .
C(15) C(8) C(9) C(10) 17.21(12) ? . . . .
C(8) C(9) C(10) C(11) -168.54(8) ? . . . .
C(8) C(9) C(10) C(14) -47.41(10) ? . . . .
C(9) C(10) C(11) O(2) -32.77(15) ? . . . .
C(9) C(10) C(11) C(12) 146.93(9) ? . . . .
C(9) C(10) C(14) C(1) 63.25(11) ? . . . .
C(9) C(10) C(14) C(13) -167.63(8) ? . . . .
C(11) C(10) C(14) C(1) -167.63(9) ? . . . .
C(11) C(10) C(14) C(13) -38.51(10) ? . . . .
C(14) C(10) C(11) O(2) -158.97(11) ? . . . .
C(14) C(10) C(11) C(12) 20.72(11) ? . . . .
O(2) C(11) C(12) C(13) -175.20(11) ? . . . .
C(10) C(11) C(12) C(13) 5.10(13) ? . . . .
C(11) C(12) C(13) C(14) -28.89(12) ? . . . .
C(12) C(13) C(14) C(1) 166.18(9) ? . . . .
C(12) C(13) C(14) C(10) 41.78(10) ? . . . .
C(17) C(16) C(29) C(28) -175.39(9) ? . . . .
C(17) C(16) C(29) C(30) -53.61(12) ? . . . .
C(29) C(16) C(17) C(18) 57.66(13) ? . . . .
C(16) C(17) C(18) C(19) -55.68(14) ? . . . .
C(17) C(18) C(19) C(20) 164.77(11) ? . . . .
C(17) C(18) C(19) C(30) 50.01(12) ? . . . .
C(18) C(19) C(20) C(21) -116.84(10) ? . . . .
C(18) C(19) C(30) C(22) 117.84(9) ? . . . .
C(18) C(19) C(30) C(29) -54.36(11) ? . . . .
C(20) C(19) C(30) C(22) -3.85(11) ? . . . .
C(20) C(19) C(30) C(29) -176.04(8) ? . . . .
C(30) C(19) C(20) C(21) 0.58(10) ? . . . .
C(19) C(20) C(21) O(3) -178.92(10) ? . . . .
C(19) C(20) C(21) C(22) 2.44(10) ? . . . .
O(3) C(21) C(22) C(23) -6.52(16) ? . . . .
O(3) C(21) C(22) C(30) 176.44(10) ? . . . .
C(20) C(21) C(22) C(23) 172.12(8) ? . . . .
C(20) C(21) C(22) C(30) -4.92(10) ? . . . .
C(21) C(22) C(23) C(24) -159.42(8) ? . . . .
C(21) C(22) C(30) C(19) 5.56(11) ? . . . .
C(21) C(22) C(30) C(29) 177.17(9) ? . . . .
C(23) C(22) C(30) C(19) -171.49(8) ? . . . .
C(23) C(22) C(30) C(29) 0.11(15) ? . . . .
C(30) C(22) C(23) C(24) 17.15(12) ? . . . .
C(22) C(23) C(24) C(25) -167.97(8) ? . . . .
C(22) C(23) C(24) C(28) -46.98(10) ? . . . .
C(23) C(24) C(25) O(4) -31.31(16) ? . . . .
C(23) C(24) C(25) C(26) 147.91(10) ? . . . .
C(23) C(24) C(28) C(27) -168.42(8) ? . . . .
C(23) C(24) C(28) C(29) 62.50(11) ? . . . .
C(25) C(24) C(28) C(27) -39.28(10) ? . . . .
C(25) C(24) C(28) C(29) -168.37(9) ? . . . .
C(28) C(24) C(25) O(4) -157.67(11) ? . . . .
C(28) C(24) C(25) C(26) 21.55(11) ? . . . .
O(4) C(25) C(26) C(27) -176.41(11) ? . . . .
C(24) C(25) C(26) C(27) 4.38(13) ? . . . .
C(25) C(26) C(27) C(28) -28.52(12) ? . . . .
C(26) C(27) C(28) C(24) 41.99(10) ? . . . .
C(26) C(27) C(28) C(29) 166.52(9) ? . . . .
C(24) C(28) C(29) C(16) 80.43(11) ? . . . .
C(24) C(28) C(29) C(30) -40.32(12) ? . . . .
C(27) C(28) C(29) C(16) -39.58(13) ? . . . .
C(27) C(28) C(29) C(30) -160.33(9) ? . . . .
C(16) C(29) C(30) C(19) 55.98(12) ? . . . .
C(16) C(29) C(30) C(22) -115.16(11) ? . . . .
C(28) C(29) C(30) C(19) -177.34(8) ? . . . .
C(28) C(29) C(30) C(22) 11.52(13) ? . . . .
